data_7224106
loop_
_publ_author_name
'Ma, De-Yun'
'Qin, Liang'
'Lei, Jia-Mei'
'Liang, Yun-Qiu'
'Lin, Wei-Jie'
'Yan, Jing-Jing'
'Ding, Wan-Qiu'
'Guo, Hai-Fu'
'Ling, Yun'

_publ_section_title
;
 Structural diversity of a series of coordination polymers built from
 5-substituted isophthalic acid with or without a methyl-functionalized
 N-donor ligand
;
_journal_issue 8
_journal_name_full CrystEngComm
_journal_page_first 1363
_journal_paper_doi 10.1039/C5CE02314A
_journal_volume 18
_journal_year 2016
_chemical_formula_moiety 'C28 H22 N4 O14 Zn2'
_chemical_formula_sum 'C28 H22 N4 O14 Zn2'
_chemical_formula_weight 769.24
_chemical_name_systematic
; 
 ? 
;
_space_group_IT_number 14
_symmetry_cell_setting monoclinic
_symmetry_space_group_name_Hall '-P 2ybc'
_symmetry_space_group_name_H-M 'P 1 21/c 1'
_atom_sites_solution_hydrogens geom
_atom_sites_solution_primary direct
_atom_sites_solution_secondary difmap
_audit_creation_method SHELXL-97
_audit_update_record
;
2015-07-29 deposited with the CCDC.
2016-01-05 downloaded from the CCDC.
;
_cell_angle_alpha 90.00
_cell_angle_beta 104.8493(9)
_cell_angle_gamma 90.00
_cell_formula_units_Z 2
_cell_length_a 12.5013(5)
_cell_length_b 14.5412(5)
_cell_length_c 8.2241(3)
_cell_measurement_reflns_used 496
_cell_measurement_temperature 293(2)
_cell_measurement_theta_max 20.99
_cell_measurement_theta_min 1.51
_cell_volume 1445.08(9)
_computing_cell_refinement SMART
_computing_data_collection 'SMART (Bruker, 2008)'
_computing_data_reduction 'SAINT (Bruker, 2008)'
_computing_molecular_graphics SHELXTL
_computing_publication_material SHELXTL
_computing_structure_refinement SHELXTL
_computing_structure_solution 'SHELXTL (Bruker, 2008)'
_diffrn_ambient_temperature 293(2)
_diffrn_measured_fraction_theta_full 1.000
_diffrn_measured_fraction_theta_max 1.000
_diffrn_measurement_device_type 'Bruker Smart Apex Duo CCD'
_diffrn_measurement_method 'phi and omega scans'
_diffrn_radiation_monochromator graphite
_diffrn_radiation_source 'fine-focus sealed tube'
_diffrn_radiation_type MoK\a
_diffrn_radiation_wavelength 0.71073
_diffrn_reflns_av_R_equivalents 0.0155
_diffrn_reflns_av_sigmaI/netI 0.0147
_diffrn_reflns_limit_h_max 16
_diffrn_reflns_limit_h_min -14
_diffrn_reflns_limit_k_max 18
_diffrn_reflns_limit_k_min -18
_diffrn_reflns_limit_l_max 7
_diffrn_reflns_limit_l_min -10
_diffrn_reflns_number 11202
_diffrn_reflns_theta_full 27.50
_diffrn_reflns_theta_max 27.50
_diffrn_reflns_theta_min 1.69
_exptl_absorpt_coefficient_mu 1.742
_exptl_absorpt_correction_T_max 0.708
_exptl_absorpt_correction_T_min 0.587
_exptl_absorpt_correction_type multi-scan
_exptl_absorpt_process_details sadabs
_exptl_crystal_colour colorless
_exptl_crystal_density_diffrn 1.768
_exptl_crystal_density_method 'not measured'
_exptl_crystal_description Block
_exptl_crystal_F_000 780
_exptl_crystal_size_max 0.33
_exptl_crystal_size_mid 0.27
_exptl_crystal_size_min 0.21
_refine_diff_density_max 0.351
_refine_diff_density_min -0.346
_refine_diff_density_rms 0.058
_refine_ls_extinction_method none
_refine_ls_goodness_of_fit_ref 1.017
_refine_ls_hydrogen_treatment mixed
_refine_ls_matrix_type full
_refine_ls_number_parameters 226
_refine_ls_number_reflns 3328
_refine_ls_number_restraints 2
_refine_ls_restrained_S_all 1.017
_refine_ls_R_factor_all 0.0242
_refine_ls_R_factor_gt 0.0220
_refine_ls_shift/su_max 0.001
_refine_ls_shift/su_mean 0.000
_refine_ls_structure_factor_coef Fsqd
_refine_ls_weighting_details 'calc w=1/[\s^2^(Fo^2^)+(0.0362P)^2^+0.8048P] where P=(Fo^2^+2Fc^2^)/3'
_refine_ls_weighting_scheme calc
_refine_ls_wR_factor_gt 0.0629
_refine_ls_wR_factor_ref 0.0641
_reflns_number_gt 3073
_reflns_number_total 3328
_reflns_threshold_expression >2sigma(I)
_cod_data_source_file c5ce02314a2.cif
_cod_data_source_block 4
_cod_depositor_comments 'Adding full bibliography for 7224103--7224111.cif.'
_cod_original_sg_symbol_H-M 'P 21/c'
_cod_database_code 7224106

loop_
_symmetry_equiv_pos_as_xyz
'x, y, z'
'-x, y+1/2, -z+1/2'
'-x, -y, -z'
'x, -y-1/2, z-1/2'

loop_
_atom_site_label
_atom_site_type_symbol
_atom_site_fract_x
_atom_site_fract_y
_atom_site_fract_z
_atom_site_U_iso_or_equiv
_atom_site_adp_type
_atom_site_occupancy
_atom_site_symmetry_multiplicity
_atom_site_calc_flag
_atom_site_refinement_flags
Zn1 Zn 0.350052(14) 0.670230(11) 0.81107(2) 0.02032(7) Uani 1 1 d .
O1 O 0.26304(10) 0.68690(7) 0.54043(14) 0.0247(2) Uani 1 1 d .
O2 O 0.33047(10) 0.69345(8) 0.31528(14) 0.0263(2) Uani 1 1 d .
O3 O 0.53189(9) 0.39175(8) 0.26541(16) 0.0289(3) Uani 1 1 d .
O4 O 0.42587(11) 0.26631(8) 0.23640(19) 0.0405(3) Uani 1 1 d .
O5 O 0.10708(18) 0.27252(11) 0.4692(4) 0.0876(8) Uani 1 1 d .
O6 O 0.05090(14) 0.39691(12) 0.5571(3) 0.0643(5) Uani 1 1 d .
O1W O 0.43084(10) 0.64822(8) 1.06520(15) 0.0268(2) Uani 1 1 d D
H11 H 0.3875(18) 0.6559(17) 1.125(3) 0.054(8) Uiso 1 1 d D
H12 H 0.4857(14) 0.6800(15) 1.109(3) 0.050(7) Uiso 1 1 d D
N1 N 0.11323(14) 0.35498(11) 0.4937(2) 0.0403(4) Uani 1 1 d .
N2 N 0.21797(10) 0.59719(9) 0.85253(17) 0.0213(3) Uani 1 1 d .
C1 C 0.29411(12) 0.64991(10) 0.42446(18) 0.0183(3) Uani 1 1 d .
C2 C 0.28743(12) 0.54691(9) 0.40543(18) 0.0184(3) Uani 1 1 d .
C3 C 0.36612(12) 0.49813(10) 0.34746(18) 0.0196(3) Uani 1 1 d .
H3 H 0.4226 0.5296 0.3164 0.024 Uiso 1 1 calc R
C4 C 0.36095(12) 0.40254(10) 0.33553(19) 0.0214(3) Uani 1 1 d .
C5 C 0.27625(14) 0.35575(11) 0.3808(2) 0.0266(3) Uani 1 1 d .
H5 H 0.2712 0.2920 0.3721 0.032 Uiso 1 1 calc R
C6 C 0.19999(13) 0.40534(11) 0.4389(2) 0.0259(3) Uani 1 1 d .
C7 C 0.20311(12) 0.50031(10) 0.4530(2) 0.0226(3) Uani 1 1 d .
H7 H 0.1505 0.5319 0.4932 0.027 Uiso 1 1 calc R
C8 C 0.44536(13) 0.34796(11) 0.2738(2) 0.0242(3) Uani 1 1 d .
C9 C 0.12791(13) 0.64616(11) 0.8572(2) 0.0281(3) Uani 1 1 d .
H9 H 0.1236 0.7068 0.8204 0.034 Uiso 1 1 calc R
C10 C 0.04165(13) 0.61147(11) 0.9136(2) 0.0296(4) Uani 1 1 d .
H10 H -0.0187 0.6484 0.9158 0.036 Uiso 1 1 calc R
C11 C 0.04541(12) 0.51998(10) 0.9677(2) 0.0221(3) Uani 1 1 d .
C12 C 0.13703(12) 0.46900(10) 0.9568(2) 0.0245(3) Uani 1 1 d .
H12A H 0.1416 0.4074 0.9884 0.029 Uiso 1 1 calc R
C13 C 0.22222(12) 0.50800(10) 0.89981(19) 0.0213(3) Uani 1 1 d .
C14 C 0.32191(14) 0.45302(11) 0.8895(2) 0.0297(3) Uani 1 1 d .
H14A H 0.3365 0.4624 0.7817 0.045 Uiso 1 1 calc R
H14B H 0.3082 0.3889 0.9039 0.045 Uiso 1 1 calc R
H14C H 0.3848 0.4726 0.9765 0.045 Uiso 1 1 calc R

loop_
_atom_site_aniso_label
_atom_site_aniso_U_11
_atom_site_aniso_U_22
_atom_site_aniso_U_33
_atom_site_aniso_U_23
_atom_site_aniso_U_13
_atom_site_aniso_U_12
Zn1 0.02187(10) 0.01448(10) 0.03005(11) 0.00008(6) 0.01659(8) 0.00001(6)
O1 0.0321(6) 0.0201(5) 0.0266(6) -0.0012(4) 0.0162(5) 0.0037(4)
O2 0.0416(7) 0.0147(5) 0.0298(6) 0.0006(4) 0.0221(5) -0.0015(4)
O3 0.0252(6) 0.0308(6) 0.0363(6) -0.0025(5) 0.0181(5) 0.0056(5)
O4 0.0395(7) 0.0228(6) 0.0602(9) -0.0096(6) 0.0146(6) 0.0078(5)
O5 0.0875(14) 0.0259(8) 0.181(2) -0.0017(11) 0.0914(16) -0.0187(8)
O6 0.0588(10) 0.0504(9) 0.1075(15) -0.0049(9) 0.0645(11) -0.0110(8)
O1W 0.0287(6) 0.0261(6) 0.0293(6) -0.0028(5) 0.0140(5) 0.0000(5)
N1 0.0366(8) 0.0290(8) 0.0639(11) 0.0029(7) 0.0287(8) -0.0091(7)
N2 0.0197(6) 0.0188(6) 0.0283(7) 0.0027(5) 0.0114(5) -0.0016(5)
C1 0.0188(6) 0.0156(6) 0.0217(7) 0.0011(5) 0.0071(5) 0.0011(5)
C2 0.0207(7) 0.0150(6) 0.0216(7) 0.0009(5) 0.0091(5) 0.0009(5)
C3 0.0207(7) 0.0169(7) 0.0243(7) 0.0011(5) 0.0113(5) -0.0010(5)
C4 0.0214(7) 0.0181(7) 0.0271(8) 0.0002(5) 0.0103(6) 0.0034(5)
C5 0.0281(8) 0.0155(7) 0.0390(9) 0.0010(6) 0.0135(7) -0.0012(6)
C6 0.0237(7) 0.0209(7) 0.0376(9) 0.0021(6) 0.0162(6) -0.0050(6)
C7 0.0221(7) 0.0200(7) 0.0296(8) 0.0001(6) 0.0138(6) 0.0004(5)
C8 0.0246(7) 0.0236(7) 0.0253(8) 0.0003(6) 0.0077(6) 0.0083(6)
C9 0.0247(8) 0.0170(7) 0.0465(10) 0.0062(7) 0.0161(7) 0.0002(6)
C10 0.0228(7) 0.0200(7) 0.0520(10) 0.0036(7) 0.0205(7) 0.0021(6)
C11 0.0199(7) 0.0196(7) 0.0298(8) 0.0004(6) 0.0120(6) -0.0026(5)
C12 0.0229(7) 0.0186(7) 0.0356(8) 0.0053(6) 0.0142(6) 0.0000(6)
C13 0.0201(7) 0.0197(7) 0.0268(7) 0.0018(6) 0.0109(6) -0.0004(5)
C14 0.0270(8) 0.0241(8) 0.0437(10) 0.0051(7) 0.0194(7) 0.0044(6)

loop_
_atom_type_symbol
_atom_type_description
_atom_type_scat_dispersion_real
_atom_type_scat_dispersion_imag
_atom_type_scat_source
C C 0.0033 0.0016 'International Tables Vol C Tables 4.2.6.8 and 6.1.1.4'
H H 0.0000 0.0000 'International Tables Vol C Tables 4.2.6.8 and 6.1.1.4'
N N 0.0061 0.0033 'International Tables Vol C Tables 4.2.6.8 and 6.1.1.4'
O O 0.0106 0.0060 'International Tables Vol C Tables 4.2.6.8 and 6.1.1.4'
Zn Zn 0.2839 1.4301 'International Tables Vol C Tables 4.2.6.8 and 6.1.1.4'

loop_
_geom_angle_atom_site_label_1
_geom_angle_atom_site_label_2
_geom_angle_atom_site_label_3
_geom_angle
_geom_angle_site_symmetry_1
_geom_angle_site_symmetry_3
O3 Zn1 O2 124.46(5) 3_666 4_576
O3 Zn1 N2 121.01(5) 3_666 .
O2 Zn1 N2 113.63(5) 4_576 .
O3 Zn1 O1W 92.27(5) 3_666 .
O2 Zn1 O1W 99.42(5) 4_576 .
N2 Zn1 O1W 87.60(5) . .
O3 Zn1 O1 86.82(5) 3_666 .
O2 Zn1 O1 83.03(4) 4_576 .
N2 Zn1 O1 90.84(5) . .
O1W Zn1 O1 177.47(4) . .
C1 O1 Zn1 123.53(10) . .
C1 O2 Zn1 124.93(10) . 4_575
C8 O3 Zn1 120.44(10) . 3_666
Zn1 O1W H11 110.4(19) . .
Zn1 O1W H12 118.9(18) . .
H11 O1W H12 105(2) . .
O6 N1 O5 123.33(17) . .
O6 N1 C6 119.26(15) . .
O5 N1 C6 117.40(16) . .
C9 N2 C13 118.21(13) . .
C9 N2 Zn1 116.40(10) . .
C13 N2 Zn1 124.57(10) . .
O1 C1 O2 124.39(14) . .
O1 C1 C2 119.41(13) . .
O2 C1 C2 116.19(13) . .
C3 C2 C7 120.08(13) . .
C3 C2 C1 121.13(13) . .
C7 C2 C1 118.75(12) . .
C2 C3 C4 120.53(13) . .
C2 C3 H3 119.7 . .
C4 C3 H3 119.7 . .
C5 C4 C3 119.67(13) . .
C5 C4 C8 118.70(14) . .
C3 C4 C8 121.64(13) . .
C6 C5 C4 118.74(14) . .
C6 C5 H5 120.6 . .
C4 C5 H5 120.6 . .
C5 C6 C7 123.02(14) . .
C5 C6 N1 118.45(14) . .
C7 C6 N1 118.49(14) . .
C6 C7 C2 117.95(14) . .
C6 C7 H7 121.0 . .
C2 C7 H7 121.0 . .
O4 C8 O3 125.71(15) . .
O4 C8 C4 118.64(15) . .
O3 C8 C4 115.65(14) . .
N2 C9 C10 123.51(14) . .
N2 C9 H9 118.2 . .
C10 C9 H9 118.2 . .
C9 C10 C11 119.39(14) . .
C9 C10 H10 120.3 . .
C11 C10 H10 120.3 . .
C12 C11 C10 116.67(13) . .
C12 C11 C11 122.15(17) . 3_567
C10 C11 C11 121.18(17) . 3_567
C11 C12 C13 121.38(14) . .
C11 C12 H12A 119.3 . .
C13 C12 H12A 119.3 . .
N2 C13 C12 120.78(14) . .
N2 C13 C14 117.84(13) . .
C12 C13 C14 121.38(13) . .
C13 C14 H14A 109.5 . .
C13 C14 H14B 109.5 . .
H14A C14 H14B 109.5 . .
C13 C14 H14C 109.5 . .
H14A C14 H14C 109.5 . .
H14B C14 H14C 109.5 . .

loop_
_geom_bond_atom_site_label_1
_geom_bond_atom_site_label_2
_geom_bond_distance
_geom_bond_site_symmetry_2
Zn1 O3 1.9652(11) 3_666
Zn1 O2 1.9988(11) 4_576
Zn1 N2 2.0638(12) .
Zn1 O1W 2.0997(12) .
Zn1 O1 2.2260(12) .
O1 C1 1.2409(18) .
O2 C1 1.2739(18) .
O2 Zn1 1.9988(11) 4_575
O3 C8 1.272(2) .
O3 Zn1 1.9652(11) 3_666
O4 C8 1.235(2) .
O5 N1 1.215(2) .
O6 N1 1.208(2) .
O1W H11 0.827(10) .
O1W H12 0.830(10) .
N1 C6 1.472(2) .
N2 C9 1.341(2) .
N2 C13 1.3511(19) .
C1 C2 1.5060(19) .
C2 C3 1.3923(19) .
C2 C7 1.391(2) .
C3 C4 1.394(2) .
C3 H3 0.9300 .
C4 C5 1.387(2) .
C4 C8 1.508(2) .
C5 C6 1.375(2) .
C5 H5 0.9300 .
C6 C7 1.386(2) .
C7 H7 0.9300 .
C9 C10 1.374(2) .
C9 H9 0.9300 .
C10 C11 1.400(2) .
C10 H10 0.9300 .
C11 C12 1.386(2) .
C11 C11 1.490(3) 3_567
C12 C13 1.390(2) .
C12 H12A 0.9300 .
C13 C14 1.501(2) .
C14 H14A 0.9600 .
C14 H14B 0.9600 .
C14 H14C 0.9600 .

loop_
_geom_hbond_atom_site_label_D
_geom_hbond_atom_site_label_H
_geom_hbond_atom_site_label_A
_geom_hbond_distance_DH
_geom_hbond_distance_HA
_geom_hbond_distance_DA
_geom_hbond_angle_DHA
_geom_hbond_site_symmetry_A
O1W H12 O4 0.830(10) 1.920(13) 2.7059(19) 158(2) 2_656
O1W H11 O2 0.827(10) 1.957(13) 2.7495(16) 160(3) 1_556

loop_
_geom_torsion_atom_site_label_1
_geom_torsion_atom_site_label_2
_geom_torsion_atom_site_label_3
_geom_torsion_atom_site_label_4
_geom_torsion
_geom_torsion_site_symmetry_1
_geom_torsion_site_symmetry_4
O3 Zn1 O1 C1 8.65(12) 3_666 .
O2 Zn1 O1 C1 133.94(12) 4_576 .
N2 Zn1 O1 C1 -112.36(12) . .
O1W Zn1 O1 C1 -60.3(10) . .
O3 Zn1 N2 C9 -161.64(12) 3_666 .
O2 Zn1 N2 C9 7.92(14) 4_576 .
O1W Zn1 N2 C9 107.16(13) . .
O1 Zn1 N2 C9 -74.84(12) . .
O3 Zn1 N2 C13 28.91(14) 3_666 .
O2 Zn1 N2 C13 -161.54(12) 4_576 .
O1W Zn1 N2 C13 -62.30(13) . .
O1 Zn1 N2 C13 115.70(13) . .
Zn1 O1 C1 O2 -113.63(15) . .
Zn1 O1 C1 C2 67.68(16) . .
Zn1 O2 C1 O1 2.1(2) 4_575 .
Zn1 O2 C1 C2 -179.17(9) 4_575 .
O1 C1 C2 C3 -145.97(15) . .
O2 C1 C2 C3 35.2(2) . .
O1 C1 C2 C7 31.6(2) . .
O2 C1 C2 C7 -147.18(14) . .
C7 C2 C3 C4 0.4(2) . .
C1 C2 C3 C4 177.95(14) . .
C2 C3 C4 C5 0.4(2) . .
C2 C3 C4 C8 -179.75(14) . .
C3 C4 C5 C6 -0.9(2) . .
C8 C4 C5 C6 179.28(15) . .
C4 C5 C6 C7 0.6(3) . .
C4 C5 C6 N1 -177.35(16) . .
O6 N1 C6 C5 174.3(2) . .
O5 N1 C6 C5 -7.1(3) . .
O6 N1 C6 C7 -3.7(3) . .
O5 N1 C6 C7 174.9(2) . .
C5 C6 C7 C2 0.2(3) . .
N1 C6 C7 C2 178.14(15) . .
C3 C2 C7 C6 -0.7(2) . .
C1 C2 C7 C6 -178.32(14) . .
Zn1 O3 C8 O4 -0.4(2) 3_666 .
Zn1 O3 C8 C4 179.54(10) 3_666 .
C5 C4 C8 O4 13.0(2) . .
C3 C4 C8 O4 -166.80(16) . .
C5 C4 C8 O3 -166.90(15) . .
C3 C4 C8 O3 13.2(2) . .
C13 N2 C9 C10 2.6(3) . .
Zn1 N2 C9 C10 -167.59(15) . .
N2 C9 C10 C11 -0.8(3) . .
C9 C10 C11 C12 -1.4(3) . .
C9 C10 C11 C11 179.00(19) . 3_567
C10 C11 C12 C13 1.9(2) . .
C11 C11 C12 C13 -178.51(18) 3_567 .
C9 N2 C13 C12 -2.0(2) . .
Zn1 N2 C13 C12 167.26(12) . .
C9 N2 C13 C14 178.33(15) . .
Zn1 N2 C13 C14 -12.4(2) . .
C11 C12 C13 N2 -0.2(2) . .
C11 C12 C13 C14 179.44(16) . .
